data_7157255
loop_
_publ_author_name
'Xu, Qingfeng'
'Li, Bang'
'Ma, Yujie'
'Sun, Fei'
'Gao, Yanan'
'Ye, Na'

_publ_section_title
;
 K<sub>2</sub>S<sub>2</sub>O<sub>8</sub>-HFIP synergistically promoted
 para-selective sp<sup>3</sup> C-H bond diarylation of glycine esters.
;
_journal_issue 4
_journal_name_full 'Organic &amp; biomolecular chemistry'
_journal_page_first 666
_journal_page_last 670
_journal_paper_doi 10.1039/c9ob02489a
_journal_volume 18
_journal_year 2020
_chemical_formula_sum 'C22 H30 N2 O4'
_chemical_formula_weight 386.48
_space_group_crystal_system monoclinic
_space_group_IT_number 15
_space_group_name_Hall '-C 2yc'
_space_group_name_H-M_alt 'C 1 2/c 1'
_atom_sites_solution_hydrogens geom
_audit_creation_method SHELXL-2016/6
_audit_update_record
;
2019-08-30 deposited with the CCDC.	2019-12-16 downloaded from the CCDC.
;
_cell_angle_alpha 90
_cell_angle_beta 105.189(7)
_cell_angle_gamma 90
_cell_formula_units_Z 8
_cell_length_a 30.064(7)
_cell_length_b 9.445(2)
_cell_length_c 15.361(4)
_cell_measurement_reflns_used 9979
_cell_measurement_temperature 296(2)
_cell_measurement_theta_max 27.29
_cell_measurement_theta_min 2.74
_cell_volume 4209.5(17)
_computing_cell_refinement 'Bruker SAINT'
_computing_data_collection 'Bruker APEX2'
_computing_data_reduction 'Bruker SAINT'
_computing_molecular_graphics 'Bruker SHELXTL'
_computing_publication_material 'Bruker SHELXTL'
_computing_structure_refinement 'SHELXL-2016/6 (Sheldrick, 2016)'
_computing_structure_solution 'SHELXT 2014/5 (Sheldrick, 2014)'
_diffrn_ambient_temperature 296(2)
_diffrn_measured_fraction_theta_full 0.990
_diffrn_measured_fraction_theta_max 0.987
_diffrn_measurement_device_type 'Bruker APEX-II CCD'
_diffrn_measurement_method '\f and \w scans'
_diffrn_radiation_type MoK\a
_diffrn_radiation_wavelength 0.71073
_diffrn_reflns_av_R_equivalents 0.0604
_diffrn_reflns_av_unetI/netI 0.0284
_diffrn_reflns_Laue_measured_fraction_full 0.990
_diffrn_reflns_Laue_measured_fraction_max 0.987
_diffrn_reflns_limit_h_max 38
_diffrn_reflns_limit_h_min -38
_diffrn_reflns_limit_k_max 12
_diffrn_reflns_limit_k_min -12
_diffrn_reflns_limit_l_max 19
_diffrn_reflns_limit_l_min -19
_diffrn_reflns_number 55919
_diffrn_reflns_point_group_measured_fraction_full 0.990
_diffrn_reflns_point_group_measured_fraction_max 0.987
_diffrn_reflns_theta_full 25.242
_diffrn_reflns_theta_max 27.608
_diffrn_reflns_theta_min 2.739
_exptl_absorpt_coefficient_mu 0.084
_exptl_absorpt_correction_T_max 0.992
_exptl_absorpt_correction_T_min 0.981
_exptl_absorpt_correction_type none
_exptl_crystal_colour colorless
_exptl_crystal_density_diffrn 1.220
_exptl_crystal_description block
_exptl_crystal_F_000 1664
_exptl_crystal_size_max 0.300
_exptl_crystal_size_mid 0.200
_exptl_crystal_size_min 0.100
_refine_diff_density_max 0.261
_refine_diff_density_min -0.264
_refine_diff_density_rms 0.044
_refine_ls_extinction_method none
_refine_ls_goodness_of_fit_ref 1.474
_refine_ls_hydrogen_treatment constr
_refine_ls_matrix_type full
_refine_ls_number_parameters 260
_refine_ls_number_reflns 4834
_refine_ls_number_restraints 0
_refine_ls_restrained_S_all 1.474
_refine_ls_R_factor_all 0.0726
_refine_ls_R_factor_gt 0.0568
_refine_ls_shift/su_max 0.000
_refine_ls_shift/su_mean 0.000
_refine_ls_structure_factor_coef Fsqd
_refine_ls_weighting_details 'w=1/[\s^2^(Fo^2^)+(0.1000P)^2^] where P=(Fo^2^+2Fc^2^)/3'
_refine_ls_weighting_scheme calc
_refine_ls_wR_factor_gt 0.1861
_refine_ls_wR_factor_ref 0.1978
_reflns_Friedel_coverage 0.000
_reflns_number_gt 3785
_reflns_number_total 4834
_reflns_threshold_expression 'I > 2\s(I)'
_cod_data_source_file c9ob02489a2.cif
_cod_data_source_block a
_cod_depositor_comments 'Adding full bibliography for 7157255.cif.'
_cod_original_sg_symbol_H-M 'C 2/c'
_cod_database_code 7157255
_shelx_shelxl_version_number 2016/6
_shelx_space_group_comment
; 
The symmetry employed for this shelxl refinement is uniquely defined 
by the following loop, which should always be used as a source of 
symmetry information in preference to the above space-group names. 
They are only intended as comments. 
;
_shelx_estimated_absorpt_t_min 0.975
_shelx_estimated_absorpt_t_max 0.992

loop_
_space_group_symop_operation_xyz
'x, y, z'
'-x, y, -z+1/2'
'x+1/2, y+1/2, z'
'-x+1/2, y+1/2, -z+1/2'
'-x, -y, -z'
'x, -y, z-1/2'
'-x+1/2, -y+1/2, -z'
'x+1/2, -y+1/2, z-1/2'

loop_
_atom_site_label
_atom_site_type_symbol
_atom_site_fract_x
_atom_site_fract_y
_atom_site_fract_z
_atom_site_U_iso_or_equiv
_atom_site_adp_type
_atom_site_occupancy
_atom_site_site_symmetry_order
_atom_site_calc_flag
_atom_site_refinement_flags_posn
_atom_site_refinement_flags_adp
O1 O 0.39450(4) 0.23531(14) 0.73703(7) 0.0648(4) Uani 1 1 d . .
O2 O 0.40559(4) 0.10941(12) 0.62135(8) 0.0631(4) Uani 1 1 d . .
O3 O 0.36081(4) 0.42569(12) 0.41571(7) 0.0564(3) Uani 1 1 d . .
O4 O 0.29781(3) 0.16160(10) 0.61418(8) 0.0508(3) Uani 1 1 d . .
C1 C 0.48499(7) 0.7930(2) 0.42401(15) 0.0771(6) Uani 1 1 d . .
H20 H 0.488076 0.716604 0.384805 0.116 Uiso 1 1 calc R U
H21 H 0.507984 0.863547 0.423967 0.116 Uiso 1 1 calc R U
H1 H 0.454902 0.834352 0.403112 0.116 Uiso 1 1 calc R U
N1 N 0.49096(5) 0.74038(17) 0.51345(11) 0.0727(5) Uani 1 1 d . .
C3 C 0.46242(5) 0.63672(16) 0.53135(10) 0.0488(4) Uani 1 1 d . .
C4 C 0.42607(5) 0.58368(15) 0.46220(10) 0.0447(4) Uani 1 1 d . .
H25 H 0.421729 0.616807 0.403556 0.054 Uiso 1 1 calc R U
C5 C 0.39663(4) 0.48237(14) 0.48073(9) 0.0398(3) Uani 1 1 d . .
C6 C 0.40113(4) 0.43046(14) 0.56768(9) 0.0396(3) Uani 1 1 d . .
C7 C 0.36659(4) 0.32399(14) 0.58430(9) 0.0396(3) Uani 1 1 d . .
H26 H 0.356198 0.268507 0.528756 0.047 Uiso 1 1 calc R U
C8 C 0.32388(4) 0.39055(14) 0.60179(8) 0.0374(3) Uani 1 1 d . .
C9 C 0.31587(5) 0.53405(14) 0.59959(9) 0.0430(3) Uani 1 1 d . .
H9 H 0.338959 0.594813 0.592278 0.052 Uiso 1 1 calc R U
C10 C 0.27489(5) 0.59163(16) 0.60782(10) 0.0482(4) Uani 1 1 d . .
H8 H 0.270936 0.689344 0.605945 0.058 Uiso 1 1 calc R U
C11 C 0.23934(5) 0.50373(16) 0.61894(10) 0.0477(4) Uani 1 1 d . .
N2 N 0.19806(5) 0.55909(16) 0.62714(12) 0.0700(5) Uani 1 1 d . .
C13 C 0.19006(8) 0.7083(2) 0.61971(18) 0.0904(7) Uani 1 1 d . .
H6 H 0.210495 0.755371 0.669934 0.136 Uiso 1 1 calc R U
H7 H 0.158714 0.727794 0.619671 0.136 Uiso 1 1 calc R U
H2 H 0.195603 0.742075 0.564536 0.136 Uiso 1 1 calc R U
C14 C 0.15994(7) 0.4712(3) 0.6289(2) 0.0913(7) Uani 1 1 d . .
H4 H 0.149032 0.424666 0.571735 0.137 Uiso 1 1 calc R U
H5 H 0.135674 0.527986 0.640667 0.137 Uiso 1 1 calc R U
H3 H 0.169373 0.401473 0.675631 0.137 Uiso 1 1 calc R U
C15 C 0.38982(5) 0.22079(15) 0.65788(10) 0.0448(4) Uani 1 1 d . .
C16 C 0.42547(8) -0.0061(2) 0.68063(18) 0.0843(6) Uani 1 1 d . .
H10 H 0.431369 0.024066 0.742974 0.101 Uiso 1 1 calc R U
H14 H 0.454543 -0.034151 0.669570 0.101 Uiso 1 1 calc R U
C17 C 0.39374(12) -0.1256(3) 0.6644(2) 0.1218(10) Uani 1 1 d . .
H13 H 0.365069 -0.097444 0.675687 0.183 Uiso 1 1 calc R U
H12 H 0.406844 -0.202107 0.704025 0.183 Uiso 1 1 calc R U
H11 H 0.388389 -0.156027 0.602924 0.183 Uiso 1 1 calc R U
C18 C 0.35706(6) 0.45563(18) 0.32391(10) 0.0541(4) Uani 1 1 d . .
H16 H 0.351557 0.555005 0.313090 0.081 Uiso 1 1 calc R U
H17 H 0.331907 0.402667 0.286755 0.081 Uiso 1 1 calc R U
H15 H 0.385172 0.429540 0.309523 0.081 Uiso 1 1 calc R U
C19 C 0.46758(6) 0.58282(18) 0.61855(11) 0.0556(4) Uani 1 1 d . .
H18 H 0.491704 0.614554 0.665692 0.067 Uiso 1 1 calc R U
C20 C 0.43743(5) 0.48386(17) 0.63494(10) 0.0503(4) Uani 1 1 d . .
H19 H 0.441483 0.451191 0.693612 0.060 Uiso 1 1 calc R U
C2 C 0.53090(6) 0.7840(2) 0.58159(15) 0.0758(6) Uani 1 1 d . .
H22 H 0.521523 0.833028 0.628587 0.114 Uiso 1 1 calc R U
H23 H 0.549214 0.845994 0.555515 0.114 Uiso 1 1 calc R U
H24 H 0.548762 0.702316 0.606373 0.114 Uiso 1 1 calc R U
C22 C 0.28842(5) 0.30299(14) 0.61361(9) 0.0399(3) Uani 1 1 d . .
C12 C 0.26379(6) 0.06352(17) 0.62373(12) 0.0572(4) Uani 1 1 d . .
H27 H 0.256876 0.078356 0.680619 0.086 Uiso 1 1 calc R U
H29 H 0.275061 -0.031117 0.621354 0.086 Uiso 1 1 calc R U
H28 H 0.236353 0.076809 0.575692 0.086 Uiso 1 1 calc R U
C21 C 0.24704(5) 0.35698(16) 0.62223(10) 0.0465(4) Uani 1 1 d . .
H30 H 0.224205 0.295798 0.630256 0.056 Uiso 1 1 calc R U

loop_
_atom_site_aniso_label
_atom_site_aniso_U_11
_atom_site_aniso_U_22
_atom_site_aniso_U_33
_atom_site_aniso_U_23
_atom_site_aniso_U_13
_atom_site_aniso_U_12
O1 0.0714(8) 0.0759(8) 0.0428(7) 0.0135(5) 0.0074(6) 0.0124(6)
O2 0.0717(8) 0.0451(6) 0.0772(8) 0.0119(5) 0.0276(6) 0.0155(5)
O3 0.0527(6) 0.0758(7) 0.0350(6) 0.0063(5) 0.0015(5) -0.0226(5)
O4 0.0476(6) 0.0375(6) 0.0679(7) 0.0057(5) 0.0163(5) -0.0010(4)
C1 0.0680(11) 0.0740(12) 0.0911(15) 0.0160(11) 0.0241(10) -0.0209(10)
N1 0.0552(8) 0.0796(11) 0.0768(11) 0.0140(8) 0.0056(7) -0.0284(7)
C3 0.0400(7) 0.0487(8) 0.0564(9) 0.0008(7) 0.0100(7) -0.0033(6)
C4 0.0429(8) 0.0500(8) 0.0415(8) 0.0063(6) 0.0118(6) -0.0013(6)
C5 0.0353(7) 0.0463(8) 0.0370(7) -0.0011(5) 0.0080(5) -0.0005(5)
C6 0.0398(7) 0.0429(7) 0.0364(7) 0.0004(5) 0.0106(6) 0.0005(5)
C7 0.0423(7) 0.0423(7) 0.0337(7) 0.0018(5) 0.0094(6) 0.0005(5)
C8 0.0406(7) 0.0394(7) 0.0301(6) 0.0027(5) 0.0058(5) 0.0007(5)
C9 0.0472(8) 0.0408(7) 0.0395(7) 0.0016(6) 0.0090(6) -0.0025(6)
C10 0.0552(9) 0.0405(7) 0.0467(8) 0.0007(6) 0.0095(7) 0.0074(6)
C11 0.0462(8) 0.0529(9) 0.0430(8) -0.0017(6) 0.0100(6) 0.0082(6)
N2 0.0548(8) 0.0638(10) 0.0952(12) -0.0079(8) 0.0263(8) 0.0132(7)
C13 0.0725(13) 0.0731(13) 0.127(2) 0.0006(13) 0.0297(13) 0.0288(11)
C14 0.0565(11) 0.0918(15) 0.135(2) -0.0230(14) 0.0429(13) 0.0008(10)
C15 0.0420(7) 0.0448(8) 0.0484(9) 0.0073(6) 0.0135(6) -0.0004(6)
C16 0.0779(13) 0.0590(11) 0.1144(18) 0.0303(11) 0.0224(12) 0.0220(10)
C17 0.148(3) 0.0635(14) 0.146(3) 0.0314(15) 0.025(2) -0.0025(15)
C18 0.0602(9) 0.0633(10) 0.0350(8) 0.0023(6) 0.0059(7) -0.0046(7)
C19 0.0492(8) 0.0620(10) 0.0484(9) -0.0024(7) -0.0002(7) -0.0113(7)
C20 0.0528(8) 0.0571(9) 0.0373(8) 0.0041(6) 0.0051(6) -0.0029(7)
C2 0.0480(9) 0.0651(11) 0.1064(16) -0.0071(10) 0.0064(10) -0.0133(8)
C22 0.0446(7) 0.0379(7) 0.0351(7) 0.0033(5) 0.0067(5) 0.0020(6)
C12 0.0546(9) 0.0462(9) 0.0668(11) 0.0062(7) 0.0089(8) -0.0094(7)
C21 0.0416(7) 0.0493(8) 0.0485(8) 0.0036(6) 0.0118(6) -0.0012(6)

loop_
_atom_type_symbol
_atom_type_description
_atom_type_scat_dispersion_real
_atom_type_scat_dispersion_imag
_atom_type_scat_source
C C 0.0033 0.0016 'International Tables Vol C Tables 4.2.6.8 and 6.1.1.4'
H H 0.0000 0.0000 'International Tables Vol C Tables 4.2.6.8 and 6.1.1.4'
O O 0.0106 0.0060 'International Tables Vol C Tables 4.2.6.8 and 6.1.1.4'
N N 0.0061 0.0033 'International Tables Vol C Tables 4.2.6.8 and 6.1.1.4'

loop_
_geom_angle_atom_site_label_1
_geom_angle_atom_site_label_2
_geom_angle_atom_site_label_3
_geom_angle
C15 O2 C16 117.58(16)
C5 O3 C18 119.39(11)
C22 O4 C12 119.15(12)
N1 C1 H20 109.5
N1 C1 H21 109.5
H20 C1 H21 109.5
N1 C1 H1 109.5
H20 C1 H1 109.5
H21 C1 H1 109.5
C3 N1 C1 120.82(15)
C3 N1 C2 120.41(16)
C1 N1 C2 118.25(15)
N1 C3 C4 120.40(14)
N1 C3 C19 122.01(14)
C4 C3 C19 117.58(14)
C5 C4 C3 120.35(13)
C5 C4 H25 119.8
C3 C4 H25 119.8
O3 C5 C4 122.89(12)
O3 C5 C6 114.88(12)
C4 C5 C6 122.22(12)
C20 C6 C5 116.46(13)
C20 C6 C7 123.82(12)
C5 C6 C7 119.71(12)
C6 C7 C15 110.49(11)
C6 C7 C8 113.88(11)
C15 C7 C8 112.35(11)
C6 C7 H26 106.5
C15 C7 H26 106.5
C8 C7 H26 106.5
C9 C8 C22 116.84(12)
C9 C8 C7 123.73(12)
C22 C8 C7 119.21(12)
C8 C9 C10 122.68(13)
C8 C9 H9 118.7
C10 C9 H9 118.7
C9 C10 C11 120.35(13)
C9 C10 H8 119.8
C11 C10 H8 119.8
N2 C11 C10 121.30(14)
N2 C11 C21 120.90(14)
C10 C11 C21 117.80(13)
C11 N2 C14 121.90(15)
C11 N2 C13 120.12(16)
C14 N2 C13 117.27(16)
N2 C13 H6 109.5
N2 C13 H7 109.5
H6 C13 H7 109.5
N2 C13 H2 109.5
H6 C13 H2 109.5
H7 C13 H2 109.5
N2 C14 H4 109.5
N2 C14 H5 109.5
H4 C14 H5 109.5
N2 C14 H3 109.5
H4 C14 H3 109.5
H5 C14 H3 109.5
O1 C15 O2 123.89(14)
O1 C15 C7 126.37(14)
O2 C15 C7 109.73(12)
O2 C16 C17 109.45(19)
O2 C16 H10 109.8
C17 C16 H10 109.8
O2 C16 H14 109.8
C17 C16 H14 109.8
H10 C16 H14 108.2
C16 C17 H13 109.5
C16 C17 H12 109.5
H13 C17 H12 109.5
C16 C17 H11 109.5
H13 C17 H11 109.5
H12 C17 H11 109.5
O3 C18 H16 109.5
O3 C18 H17 109.5
H16 C18 H17 109.5
O3 C18 H15 109.5
H16 C18 H15 109.5
H17 C18 H15 109.5
C20 C19 C3 120.65(14)
C20 C19 H18 119.7
C3 C19 H18 119.7
C19 C20 C6 122.73(14)
C19 C20 H19 118.6
C6 C20 H19 118.6
N1 C2 H22 109.5
N1 C2 H23 109.5
H22 C2 H23 109.5
N1 C2 H24 109.5
H22 C2 H24 109.5
H23 C2 H24 109.5
O4 C22 C21 123.38(13)
O4 C22 C8 114.59(12)
C21 C22 C8 122.01(13)
O4 C12 H27 109.5
O4 C12 H29 109.5
H27 C12 H29 109.5
O4 C12 H28 109.5
H27 C12 H28 109.5
H29 C12 H28 109.5
C22 C21 C11 120.31(13)
C22 C21 H30 119.8
C11 C21 H30 119.8

loop_
_geom_bond_atom_site_label_1
_geom_bond_atom_site_label_2
_geom_bond_distance
O1 C15 1.1945(17)
O2 C15 1.3363(19)
O2 C16 1.446(2)
O3 C5 1.3712(16)
O3 C18 1.4135(18)
O4 C22 1.3645(17)
O4 C12 1.4160(18)
C1 N1 1.427(2)
C1 H20 0.9600
C1 H21 0.9600
C1 H1 0.9600
N1 C3 1.376(2)
N1 C2 1.431(2)
C3 C4 1.402(2)
C3 C19 1.403(2)
C4 C5 1.3828(19)
C4 H25 0.9300
C5 C6 1.3956(19)
C6 C20 1.386(2)
C6 C7 1.5146(18)
C7 C15 1.5172(19)
C7 C8 1.5156(18)
C7 H26 0.9800
C8 C9 1.375(2)
C8 C22 1.3980(19)
C9 C10 1.382(2)
C9 H9 0.9300
C10 C11 1.399(2)
C10 H8 0.9300
C11 N2 1.3828(19)
C11 C21 1.404(2)
N2 C14 1.421(2)
N2 C13 1.430(3)
C13 H6 0.9600
C13 H7 0.9600
C13 H2 0.9600
C14 H4 0.9600
C14 H5 0.9600
C14 H3 0.9600
C16 C17 1.456(4)
C16 H10 0.9700
C16 H14 0.9700
C17 H13 0.9600
C17 H12 0.9600
C17 H11 0.9600
C18 H16 0.9600
C18 H17 0.9600
C18 H15 0.9600
C19 C20 1.371(2)
C19 H18 0.9300
C20 H19 0.9300
C2 H22 0.9600
C2 H23 0.9600
C2 H24 0.9600
C22 C21 1.382(2)
C12 H27 0.9600
C12 H29 0.9600
C12 H28 0.9600
C21 H30 0.9300

loop_
_geom_torsion_atom_site_label_1
_geom_torsion_atom_site_label_2
_geom_torsion_atom_site_label_3
_geom_torsion_atom_site_label_4
_geom_torsion
C1 N1 C3 C4 -1.8(3)
C2 N1 C3 C4 -173.41(16)
C1 N1 C3 C19 179.84(17)
C2 N1 C3 C19 8.2(3)
N1 C3 C4 C5 -178.19(14)
C19 C3 C4 C5 0.3(2)
C18 O3 C5 C4 9.1(2)
C18 O3 C5 C6 -171.10(13)
C3 C4 C5 O3 -179.32(13)
C3 C4 C5 C6 0.9(2)
O3 C5 C6 C20 179.05(12)
C4 C5 C6 C20 -1.2(2)
O3 C5 C6 C7 -2.29(19)
C4 C5 C6 C7 177.46(12)
C20 C6 C7 C15 -35.31(18)
C5 C6 C7 C15 146.14(13)
C20 C6 C7 C8 92.23(16)
C5 C6 C7 C8 -86.32(15)
C6 C7 C8 C9 2.38(17)
C15 C7 C8 C9 128.96(13)
C6 C7 C8 C22 176.84(11)
C15 C7 C8 C22 -56.58(16)
C22 C8 C9 C10 -0.49(19)
C7 C8 C9 C10 174.08(12)
C8 C9 C10 C11 0.0(2)
C9 C10 C11 N2 -179.89(14)
C9 C10 C11 C21 0.6(2)
C10 C11 N2 C14 173.26(18)
C21 C11 N2 C14 -7.2(3)
C10 C11 N2 C13 3.2(3)
C21 C11 N2 C13 -177.29(17)
C16 O2 C15 O1 6.2(2)
C16 O2 C15 C7 -174.96(14)
C6 C7 C15 O1 88.84(17)
C8 C7 C15 O1 -39.5(2)
C6 C7 C15 O2 -89.95(14)
C8 C7 C15 O2 141.67(12)
C15 O2 C16 C17 106.6(2)
N1 C3 C19 C20 177.24(17)
C4 C3 C19 C20 -1.2(2)
C3 C19 C20 C6 0.9(3)
C5 C6 C20 C19 0.3(2)
C7 C6 C20 C19 -178.34(15)
C12 O4 C22 C21 0.2(2)
C12 O4 C22 C8 -178.61(12)
C9 C8 C22 O4 179.21(12)
C7 C8 C22 O4 4.37(17)
C9 C8 C22 C21 0.4(2)
C7 C8 C22 C21 -174.48(12)
O4 C22 C21 C11 -178.50(13)
C8 C22 C21 C11 0.3(2)
N2 C11 C21 C22 179.76(14)
C10 C11 C21 C22 -0.7(2)
